data_1514582
loop_
_publ_author_name
'Uraguchi, Daisuke'
'Ueki, Yusuke'
'Sugiyama, Atsushi'
'Ooi, Takashi'

_publ_section_title
;
 Highly stereoselective Michael addition of azlactones to
 electron-deficient triple bonds under P-spiro chiral iminophosphorane
 catalysis: importance of protonation pathway
;
_journal_issue 3
_journal_name_full 'Chemical Science'
_journal_page_first 1308
_journal_paper_doi 10.1039/c2sc22027j
_journal_volume 4
_journal_year 2013
_chemical_formula_sum 'C28 H28 N2 O4'
_chemical_formula_weight 456.52
_chemical_name_systematic
;
?
;
_space_group_IT_number 19
_symmetry_cell_setting orthorhombic
_symmetry_space_group_name_Hall 'P 2ac 2ab'
_symmetry_space_group_name_H-M 'P 21 21 21'
_atom_sites_solution_hydrogens geom
_atom_sites_solution_primary direct
_atom_sites_solution_secondary difmap
_audit_creation_method SHELXL-97
_cell_angle_alpha 90.00
_cell_angle_beta 90.00
_cell_angle_gamma 90.00
_cell_formula_units_Z 8
_cell_length_a 11.118(3)
_cell_length_b 16.129(5)
_cell_length_c 26.837(8)
_cell_measurement_reflns_used 3161
_cell_measurement_temperature 153(2)
_cell_measurement_theta_max 20.08
_cell_measurement_theta_min 2.22
_cell_volume 4812(2)
_computing_cell_refinement 'Bruker SMART'
_computing_data_collection 'Bruker SMART'
_computing_data_reduction 'Bruker SAINT'
_computing_molecular_graphics 'Bruker SHELXTL'
_computing_publication_material 'Bruker SHELXTL'
_computing_structure_refinement 'SHELXL-97 (Sheldrick, 1997)'
_computing_structure_solution 'SHELXS-97 (Sheldrick, 1990)'
_diffrn_ambient_temperature 153(2)
_diffrn_detector_area_resol_mean 8.366
_diffrn_measured_fraction_theta_full 0.994
_diffrn_measured_fraction_theta_max 0.994
_diffrn_measurement_device_type 'CCD area detector'
_diffrn_measurement_method 'phi and omega scans'
_diffrn_radiation_monochromator graphite
_diffrn_radiation_source 'fine-focus sealed tube'
_diffrn_radiation_type MoK\a
_diffrn_radiation_wavelength 0.71073
_diffrn_reflns_av_R_equivalents 0.0825
_diffrn_reflns_av_sigmaI/netI 0.0992
_diffrn_reflns_limit_h_max 14
_diffrn_reflns_limit_h_min -14
_diffrn_reflns_limit_k_max 15
_diffrn_reflns_limit_k_min -21
_diffrn_reflns_limit_l_max 35
_diffrn_reflns_limit_l_min -35
_diffrn_reflns_number 36807
_diffrn_reflns_theta_full 28.49
_diffrn_reflns_theta_max 28.49
_diffrn_reflns_theta_min 1.47
_exptl_absorpt_coefficient_mu 0.085
_exptl_absorpt_correction_T_max 0.9833
_exptl_absorpt_correction_T_min 0.9589
_exptl_absorpt_correction_type empirical
_exptl_crystal_colour colorless
_exptl_crystal_density_diffrn 1.260
_exptl_crystal_density_method 'not measured'
_exptl_crystal_description prism
_exptl_crystal_F_000 1936
_exptl_crystal_size_max 0.50
_exptl_crystal_size_mid 0.30
_exptl_crystal_size_min 0.20
_refine_diff_density_max 0.510
_refine_diff_density_min -0.282
_refine_diff_density_rms 0.083
_refine_ls_abs_structure_details 'Flack H D (1983), Acta Cryst. A39, 876-881'
_refine_ls_abs_structure_Flack 2.1(15)
_refine_ls_extinction_method none
_refine_ls_goodness_of_fit_ref 1.085
_refine_ls_hydrogen_treatment mixed
_refine_ls_matrix_type full
_refine_ls_number_parameters 633
_refine_ls_number_reflns 12079
_refine_ls_number_restraints 0
_refine_ls_restrained_S_all 1.085
_refine_ls_R_factor_all 0.1417
_refine_ls_R_factor_gt 0.0911
_refine_ls_shift/su_max 0.000
_refine_ls_shift/su_mean 0.000
_refine_ls_structure_factor_coef Fsqd
_refine_ls_weighting_details 'calc w=1/[\s^2^(Fo^2^)+(0.0841P)^2^+1.5998P] where P=(Fo^2^+2Fc^2^)/3'
_refine_ls_weighting_scheme calc
_refine_ls_wR_factor_gt 0.1854
_refine_ls_wR_factor_ref 0.2129
_reflns_number_gt 7698
_reflns_number_total 12079
_reflns_threshold_expression >2sigma(I)
_cod_data_source_file c2sc22027j.txt
_cod_data_source_block 9
_cod_depositor_comments
;
The following automatic conversions were performed:

'_symmetry_cell_setting' value 'Orthorhombic' changed to
'orthorhombic' according to
/usr/data/users/saulius/automatic-downloads/retrospective/RSC/lib/dictionaries/cif_core.dic
dictionary named 'cif_core.dic' version 2.4.2 from
2011-04-26.

'_exptl_absorpt_correction_type' value 'Empirical'
changed to 'empirical' according to
/usr/data/users/saulius/automatic-downloads/retrospective/RSC/lib/dictionaries/cif_core.dic
dictionary named 'cif_core.dic' version 2.4.2 from 2011-04-26.

Automatic conversion script
Id: cif_fix_values 2281 2013-09-26 08:29:07Z andrius 
;
_cod_original_cell_volume 4813(3)
_cod_original_sg_symbol_H-M P2(1)2(1)2(1)
_cod_database_code 1514582

loop_
_symmetry_equiv_pos_as_xyz
'x, y, z'
'-x+1/2, -y, z+1/2'
'-x, y+1/2, -z+1/2'
'x+1/2, -y+1/2, -z'

loop_
_atom_site_label
_atom_site_type_symbol
_atom_site_fract_x
_atom_site_fract_y
_atom_site_fract_z
_atom_site_U_iso_or_equiv
_atom_site_adp_type
_atom_site_occupancy
_atom_site_symmetry_multiplicity
_atom_site_calc_flag
_atom_site_refinement_flags
C1 C 0.7564(3) 0.7569(2) 0.82947(12) 0.0252(7) Uani 1 1 d .
C2 C 0.6284(3) 0.7856(2) 0.81665(13) 0.0241(7) Uani 1 1 d .
C3 C 0.4809(3) 0.8147(2) 0.75040(13) 0.0282(8) Uani 1 1 d .
H3 H 0.4237 0.8177 0.7791 0.034 Uiso 1 1 calc R
C4 C 0.4263(4) 0.7594(3) 0.71135(15) 0.0368(9) Uani 1 1 d .
H4A H 0.4081 0.7052 0.7260 0.055 Uiso 1 1 calc R
H4B H 0.4832 0.7525 0.6838 0.055 Uiso 1 1 calc R
H4C H 0.3520 0.7846 0.6988 0.055 Uiso 1 1 calc R
C5 C 0.5019(3) 0.9018(2) 0.73168(13) 0.0304(8) Uani 1 1 d .
C6 C 0.5726(4) 0.9161(3) 0.69024(14) 0.0360(9) Uani 1 1 d .
H6 H 0.6076 0.8708 0.6728 0.043 Uiso 1 1 calc R
C7 C 0.5926(4) 0.9967(3) 0.67417(19) 0.0518(12) Uani 1 1 d .
H7 H 0.6420 1.0069 0.6459 0.062 Uiso 1 1 calc R
C8 C 0.5405(5) 1.0620(3) 0.6994(2) 0.0592(14) Uani 1 1 d .
H8 H 0.5539 1.1172 0.6884 0.071 Uiso 1 1 calc R
C9 C 0.4703(4) 1.0479(3) 0.7398(2) 0.0532(13) Uani 1 1 d .
H9 H 0.4343 1.0932 0.7568 0.064 Uiso 1 1 calc R
C10 C 0.4508(4) 0.9684(3) 0.75614(16) 0.0412(10) Uani 1 1 d .
H10 H 0.4017 0.9591 0.7846 0.049 Uiso 1 1 calc R
C11 C 0.8554(4) 0.7382(3) 0.91175(16) 0.0395(10) Uani 1 1 d .
C12 C 0.8407(4) 0.7486(3) 0.96734(15) 0.0417(10) Uani 1 1 d .
C13 C 0.7597(7) 0.7941(5) 0.9884(2) 0.105(3) Uani 1 1 d .
H13 H 0.7056 0.8251 0.9682 0.126 Uiso 1 1 calc R
C14 C 0.7501(9) 0.7986(6) 1.0407(2) 0.141(4) Uani 1 1 d .
H14 H 0.6866 0.8297 1.0552 0.169 Uiso 1 1 calc R
C15 C 0.8271(7) 0.7606(4) 1.06969(19) 0.0756(18) Uani 1 1 d .
H15 H 0.8201 0.7640 1.1049 0.091 Uiso 1 1 calc R
C16 C 0.9141(7) 0.7178(4) 1.0491(2) 0.083(2) Uani 1 1 d .
H16 H 0.9724 0.6913 1.0694 0.100 Uiso 1 1 calc R
C17 C 0.9210(6) 0.7113(4) 0.9976(2) 0.082(2) Uani 1 1 d .
H17 H 0.9842 0.6796 0.9833 0.098 Uiso 1 1 calc R
C18 C 0.8501(4) 0.8186(2) 0.80820(14) 0.0315(8) Uani 1 1 d .
H18A H 0.9317 0.7962 0.8143 0.038 Uiso 1 1 calc R
H18B H 0.8388 0.8225 0.7717 0.038 Uiso 1 1 calc R
C19 C 0.8432(3) 0.9043(3) 0.82996(14) 0.0328(9) Uani 1 1 d .
C20 C 0.7684(4) 0.9635(3) 0.80989(17) 0.0431(10) Uani 1 1 d .
H20 H 0.7208 0.9502 0.7816 0.052 Uiso 1 1 calc R
C21 C 0.7617(5) 1.0418(3) 0.8303(2) 0.0540(13) Uani 1 1 d .
H21 H 0.7085 1.0818 0.8165 0.065 Uiso 1 1 calc R
C22 C 0.8322(5) 1.0617(3) 0.8706(2) 0.0580(15) Uani 1 1 d .
H22 H 0.8293 1.1160 0.8842 0.070 Uiso 1 1 calc R
C23 C 0.9070(5) 1.0032(3) 0.89114(18) 0.0535(13) Uani 1 1 d .
H23 H 0.9541 1.0168 0.9195 0.064 Uiso 1 1 calc R
C24 C 0.9140(4) 0.9254(3) 0.87086(15) 0.0421(10) Uani 1 1 d .
H24 H 0.9674 0.8856 0.8847 0.050 Uiso 1 1 calc R
C25 C 0.7810(3) 0.6728(2) 0.80688(13) 0.0278(8) Uani 1 1 d .
H25 H 0.7999 0.6713 0.7724 0.033 Uiso 1 1 calc R
C26 C 0.7786(4) 0.6020(3) 0.83053(14) 0.0331(9) Uani 1 1 d .
H26 H 0.7546 0.6016 0.8645 0.040 Uiso 1 1 calc R
C27 C 0.8114(4) 0.5229(3) 0.80700(16) 0.0344(9) Uani 1 1 d .
C28 C 0.8833(5) 0.4545(3) 0.7361(2) 0.0609(14) Uani 1 1 d .
H28A H 0.8264 0.4088 0.7409 0.091 Uiso 1 1 calc R
H28B H 0.9606 0.4401 0.7514 0.091 Uiso 1 1 calc R
H28C H 0.8948 0.4641 0.7003 0.091 Uiso 1 1 calc R
C29 C 1.0221(3) 0.2867(2) 0.86779(13) 0.0302(8) Uani 1 1 d .
C30 C 0.9297(4) 0.2811(2) 0.91280(14) 0.0318(9) Uani 1 1 d .
C31 C 0.7479(4) 0.3339(3) 0.95194(14) 0.0361(10) Uani 1 1 d .
H31 H 0.7899 0.3182 0.9835 0.043 Uiso 1 1 calc R
C32 C 0.6542(5) 0.2683(3) 0.9419(2) 0.0629(15) Uani 1 1 d .
H32A H 0.6934 0.2141 0.9390 0.094 Uiso 1 1 calc R
H32B H 0.6120 0.2812 0.9108 0.094 Uiso 1 1 calc R
H32C H 0.5964 0.2670 0.9695 0.094 Uiso 1 1 calc R
C33 C 0.6979(3) 0.4193(3) 0.95928(14) 0.0332(9) Uani 1 1 d .
C34 C 0.7392(6) 0.4685(3) 0.9962(2) 0.077(2) Uani 1 1 d .
H34 H 0.8013 0.4492 1.0176 0.092 Uiso 1 1 calc R
C35 C 0.6911(7) 0.5476(4) 1.0032(3) 0.096(3) Uani 1 1 d .
H35 H 0.7231 0.5815 1.0289 0.115 Uiso 1 1 calc R
C36 C 0.6034(5) 0.5768(3) 0.97564(18) 0.0570(14) Uani 1 1 d .
H36 H 0.5672 0.6287 0.9829 0.068 Uiso 1 1 calc R
C37 C 0.5668(6) 0.5316(4) 0.9373(3) 0.098(3) Uani 1 1 d .
H37 H 0.5080 0.5535 0.9153 0.118 Uiso 1 1 calc R
C38 C 0.6126(6) 0.4532(4) 0.9288(3) 0.096(3) Uani 1 1 d .
H38 H 0.5841 0.4222 0.9011 0.116 Uiso 1 1 calc R
C39 C 1.2105(4) 0.2083(3) 0.85330(14) 0.0334(9) Uani 1 1 d .
C40 C 1.2830(4) 0.1357(3) 0.87114(16) 0.0472(12) Uani 1 1 d .
C41 C 1.2322(6) 0.0553(3) 0.8698(2) 0.0600(14) Uani 1 1 d .
H41 H 1.1496 0.0475 0.8620 0.072 Uiso 1 1 calc R
C42 C 1.3064(7) -0.0121(4) 0.8802(2) 0.079(2) Uani 1 1 d .
H42 H 1.2752 -0.0670 0.8800 0.095 Uiso 1 1 calc R
C43 C 1.4238(6) 0.0020(5) 0.8906(2) 0.081(2) Uani 1 1 d .
H43 H 1.4754 -0.0445 0.8945 0.098 Uiso 1 1 calc R
C44 C 1.4694(6) 0.0749(5) 0.8954(3) 0.089(2) Uani 1 1 d .
H44 H 1.5497 0.0823 0.9066 0.107 Uiso 1 1 calc R
C45 C 1.3961(5) 0.1439(4) 0.8833(2) 0.0715(17) Uani 1 1 d .
H45 H 1.4302 0.1978 0.8842 0.086 Uiso 1 1 calc R
C46 C 1.0780(4) 0.3747(2) 0.86555(13) 0.0290(8) Uani 1 1 d .
H46A H 1.1445 0.3740 0.8410 0.035 Uiso 1 1 calc R
H46B H 1.0161 0.4136 0.8530 0.035 Uiso 1 1 calc R
C47 C 1.1257(4) 0.4077(2) 0.91411(14) 0.0327(9) Uani 1 1 d .
C48 C 1.0616(5) 0.4682(3) 0.93943(16) 0.0495(12) Uani 1 1 d .
H48 H 0.9883 0.4884 0.9258 0.059 Uiso 1 1 calc R
C49 C 1.1030(6) 0.4996(4) 0.9842(2) 0.0740(18) Uani 1 1 d .
H49 H 1.0566 0.5390 1.0022 0.089 Uiso 1 1 calc R
C50 C 1.2119(7) 0.4732(4) 1.0025(2) 0.091(2) Uani 1 1 d .
H50 H 1.2427 0.4966 1.0324 0.109 Uiso 1 1 calc R
C51 C 1.2761(6) 0.4136(4) 0.9782(2) 0.0788(19) Uani 1 1 d .
H51 H 1.3501 0.3945 0.9917 0.095 Uiso 1 1 calc R
C52 C 1.2334(5) 0.3809(3) 0.93370(19) 0.0578(13) Uani 1 1 d .
H52 H 1.2787 0.3397 0.9167 0.069 Uiso 1 1 calc R
C53 C 0.9548(3) 0.2697(2) 0.81998(13) 0.0309(8) Uani 1 1 d .
H53 H 0.9001 0.3112 0.8091 0.037 Uiso 1 1 calc R
C54 C 0.9641(4) 0.2036(2) 0.79204(15) 0.0349(9) Uani 1 1 d .
H54 H 1.0152 0.1596 0.8023 0.042 Uiso 1 1 calc R
C55 C 0.8964(4) 0.1960(3) 0.74461(15) 0.0369(10) Uani 1 1 d .
C56 C 0.8662(5) 0.1110(4) 0.67458(19) 0.0645(15) Uani 1 1 d .
H56A H 0.9063 0.1455 0.6495 0.097 Uiso 1 1 calc R
H56B H 0.7809 0.1259 0.6763 0.097 Uiso 1 1 calc R
H56C H 0.8739 0.0524 0.6653 0.097 Uiso 1 1 calc R
H57 H 1.090(3) 0.195(2) 0.9026(13) 0.012(9) Uiso 1 1 d .
H58 H 0.835(4) 0.367(3) 0.8917(16) 0.035(13) Uiso 1 1 d .
N1 N 0.7588(3) 0.7548(2) 0.88379(11) 0.0295(7) Uani 1 1 d .
N2 N 0.5952(3) 0.7797(2) 0.76886(11) 0.0267(7) Uani 1 1 d .
N3 N 1.1098(3) 0.2233(2) 0.87900(12) 0.0343(8) Uani 1 1 d .
N4 N 0.8388(3) 0.3339(2) 0.91204(13) 0.0317(8) Uani 1 1 d .
O1 O 0.5623(2) 0.81270(18) 0.84899(9) 0.0365(7) Uani 1 1 d .
O2 O 0.9516(3) 0.7157(2) 0.89434(11) 0.0557(9) Uani 1 1 d .
O3 O 0.8171(3) 0.45852(18) 0.83015(11) 0.0480(8) Uani 1 1 d .
O4 O 0.8367(3) 0.52836(17) 0.75894(10) 0.0402(7) Uani 1 1 d .
O5 O 0.9449(3) 0.22909(18) 0.94508(9) 0.0391(7) Uani 1 1 d .
O6 O 1.2428(2) 0.24799(17) 0.81693(10) 0.0357(6) Uani 1 1 d .
O7 O 0.8313(3) 0.2470(2) 0.72756(12) 0.0510(8) Uani 1 1 d .
O8 O 0.9216(3) 0.12429(19) 0.72253(12) 0.0504(8) Uani 1 1 d .
H59 H 0.696(4) 0.771(3) 0.8972(15) 0.032(12) Uiso 1 1 d .
H60 H 0.641(4) 0.768(3) 0.7501(15) 0.032(12) Uiso 1 1 d .

loop_
_atom_site_aniso_label
_atom_site_aniso_U_11
_atom_site_aniso_U_22
_atom_site_aniso_U_33
_atom_site_aniso_U_23
_atom_site_aniso_U_13
_atom_site_aniso_U_12
C1 0.0337(18) 0.0234(18) 0.0185(15) -0.0012(15) 0.0009(15) -0.0001(16)
C2 0.0310(18) 0.0162(17) 0.0252(17) 0.0062(15) 0.0048(15) 0.0024(15)
C3 0.0259(18) 0.036(2) 0.0229(17) 0.0010(16) 0.0036(15) 0.0048(17)
C4 0.034(2) 0.035(2) 0.042(2) 0.0023(19) -0.0065(18) -0.0014(19)
C5 0.0287(18) 0.033(2) 0.0293(19) -0.0020(17) -0.0082(16) 0.0078(17)
C6 0.044(2) 0.031(2) 0.033(2) 0.0003(18) -0.0019(18) 0.0026(19)
C7 0.054(3) 0.044(3) 0.057(3) 0.010(2) -0.004(2) -0.007(2)
C8 0.063(3) 0.022(2) 0.093(4) 0.008(3) -0.016(3) 0.004(2)
C9 0.048(3) 0.037(3) 0.075(3) -0.013(3) -0.008(3) 0.011(2)
C10 0.034(2) 0.046(3) 0.044(2) -0.007(2) -0.0057(18) 0.015(2)
C11 0.047(2) 0.034(2) 0.038(2) 0.0028(19) -0.011(2) 0.006(2)
C12 0.059(3) 0.032(2) 0.035(2) 0.0031(19) -0.015(2) 0.005(2)
C13 0.135(6) 0.146(7) 0.035(3) -0.025(4) -0.032(3) 0.093(6)
C14 0.183(8) 0.199(9) 0.040(3) -0.039(5) -0.035(4) 0.132(8)
C15 0.117(5) 0.078(4) 0.033(3) -0.009(3) -0.015(3) 0.012(4)
C16 0.111(5) 0.092(5) 0.046(3) 0.025(3) -0.040(3) 0.001(4)
C17 0.085(4) 0.110(5) 0.050(3) 0.011(3) -0.019(3) 0.027(4)
C18 0.034(2) 0.030(2) 0.0305(19) -0.0036(17) 0.0035(16) 0.0046(18)
C19 0.0316(19) 0.039(2) 0.0275(19) -0.0048(18) 0.0108(16) -0.0061(19)
C20 0.048(3) 0.032(2) 0.049(3) 0.001(2) 0.007(2) -0.003(2)
C21 0.058(3) 0.036(3) 0.068(3) -0.003(2) 0.015(3) -0.010(2)
C22 0.074(4) 0.037(3) 0.063(3) -0.018(3) 0.032(3) -0.025(3)
C23 0.059(3) 0.063(3) 0.039(2) -0.016(2) 0.011(2) -0.026(3)
C24 0.041(2) 0.051(3) 0.034(2) -0.006(2) 0.0041(19) -0.009(2)
C25 0.0284(19) 0.030(2) 0.0246(17) -0.0021(16) 0.0000(15) 0.0059(16)
C26 0.038(2) 0.034(2) 0.0271(19) 0.0015(18) 0.0031(17) 0.0027(18)
C27 0.033(2) 0.026(2) 0.044(2) 0.0039(19) -0.0045(18) 0.0062(17)
C28 0.080(4) 0.043(3) 0.060(3) -0.004(3) 0.013(3) 0.025(3)
C29 0.036(2) 0.027(2) 0.0277(18) 0.0082(16) 0.0090(16) 0.0034(17)
C30 0.039(2) 0.028(2) 0.0284(18) -0.0017(17) 0.0088(17) -0.0073(18)
C31 0.045(2) 0.043(2) 0.0205(17) -0.0056(17) 0.0079(17) 0.006(2)
C32 0.056(3) 0.055(3) 0.078(4) -0.008(3) 0.030(3) -0.014(3)
C33 0.034(2) 0.042(2) 0.0232(18) -0.0008(18) 0.0007(16) 0.0042(19)
C34 0.101(5) 0.047(3) 0.083(4) -0.011(3) -0.060(4) 0.015(3)
C35 0.141(6) 0.045(4) 0.101(5) -0.032(3) -0.066(5) 0.018(4)
C36 0.079(4) 0.044(3) 0.048(3) -0.007(2) 0.003(3) 0.013(3)
C37 0.098(5) 0.094(5) 0.102(5) -0.036(4) -0.053(4) 0.059(4)
C38 0.107(5) 0.094(5) 0.088(4) -0.054(4) -0.057(4) 0.058(4)
C39 0.042(2) 0.031(2) 0.0274(19) 0.0024(17) 0.0042(17) -0.0013(18)
C40 0.046(3) 0.061(3) 0.035(2) 0.019(2) 0.012(2) 0.014(2)
C41 0.075(4) 0.041(3) 0.064(3) -0.005(3) -0.014(3) 0.009(3)
C42 0.126(6) 0.046(3) 0.067(4) -0.003(3) -0.014(4) 0.017(4)
C43 0.069(4) 0.099(6) 0.077(4) -0.013(4) -0.006(3) 0.046(4)
C44 0.050(3) 0.089(5) 0.128(6) 0.035(5) 0.016(4) 0.020(4)
C45 0.052(3) 0.080(4) 0.082(4) 0.041(3) 0.001(3) 0.001(3)
C46 0.036(2) 0.026(2) 0.0253(18) 0.0063(16) 0.0013(16) -0.0036(17)
C47 0.043(2) 0.028(2) 0.0272(19) 0.0090(17) -0.0039(17) -0.0051(18)
C48 0.070(3) 0.034(2) 0.045(2) -0.008(2) -0.021(2) 0.004(2)
C49 0.114(5) 0.058(4) 0.050(3) -0.017(3) -0.027(3) 0.012(4)
C50 0.133(6) 0.069(4) 0.071(4) -0.018(4) -0.061(4) 0.008(4)
C51 0.098(5) 0.074(4) 0.065(4) 0.008(3) -0.052(4) 0.008(4)
C52 0.060(3) 0.057(3) 0.057(3) 0.003(3) -0.017(3) 0.003(3)
C53 0.038(2) 0.026(2) 0.0290(19) 0.0012(16) 0.0055(16) 0.0013(17)
C54 0.036(2) 0.027(2) 0.042(2) 0.0051(18) 0.0070(18) -0.0005(18)
C55 0.034(2) 0.033(2) 0.044(2) -0.006(2) 0.0119(19) -0.0060(19)
C56 0.066(3) 0.068(4) 0.060(3) -0.036(3) 0.006(3) -0.020(3)
N1 0.0342(18) 0.0305(18) 0.0238(15) 0.0019(14) -0.0024(14) 0.0010(15)
N2 0.0275(16) 0.0312(18) 0.0215(15) -0.0011(14) 0.0080(13) 0.0090(14)
N3 0.0435(19) 0.0343(19) 0.0252(16) 0.0143(15) 0.0118(15) 0.0047(16)
N4 0.0370(18) 0.0318(19) 0.0262(17) 0.0069(16) 0.0083(15) 0.0048(16)
O1 0.0395(15) 0.0496(18) 0.0204(12) 0.0024(12) 0.0070(11) 0.0139(14)
O2 0.0458(18) 0.073(2) 0.0485(18) -0.0047(17) -0.0122(15) 0.0175(18)
O3 0.066(2) 0.0274(16) 0.0502(18) 0.0088(14) -0.0023(16) 0.0132(15)
O4 0.0521(17) 0.0271(15) 0.0414(16) 0.0001(13) 0.0093(14) 0.0129(14)
O5 0.0510(17) 0.0381(17) 0.0283(13) 0.0122(13) 0.0137(13) 0.0051(14)
O6 0.0391(15) 0.0328(15) 0.0353(14) 0.0086(13) 0.0094(12) -0.0047(13)
O7 0.0520(18) 0.0475(19) 0.0534(19) -0.0167(16) -0.0067(16) 0.0084(17)
O8 0.0532(19) 0.0390(17) 0.059(2) -0.0207(15) 0.0064(16) -0.0025(15)

loop_
_atom_type_symbol
_atom_type_description
_atom_type_scat_dispersion_real
_atom_type_scat_dispersion_imag
_atom_type_scat_source
C C 0.0033 0.0016 'International Tables Vol C Tables 4.2.6.8 and 6.1.1.4'
H H 0.0000 0.0000 'International Tables Vol C Tables 4.2.6.8 and 6.1.1.4'
N N 0.0061 0.0033 'International Tables Vol C Tables 4.2.6.8 and 6.1.1.4'
O O 0.0106 0.0060 'International Tables Vol C Tables 4.2.6.8 and 6.1.1.4'

loop_
_geom_angle_atom_site_label_1
_geom_angle_atom_site_label_2
_geom_angle_atom_site_label_3
_geom_angle
N1 C1 C25 112.1(3)
N1 C1 C2 104.3(3)
C25 C1 C2 110.4(3)
N1 C1 C18 111.8(3)
C25 C1 C18 107.9(3)
C2 C1 C18 110.3(3)
O1 C2 N2 122.8(3)
O1 C2 C1 120.5(3)
N2 C2 C1 116.7(3)
N2 C3 C4 110.8(3)
N2 C3 C5 109.5(3)
C4 C3 C5 112.4(3)
N2 C3 H3 108.0
C4 C3 H3 108.0
C5 C3 H3 108.0
C3 C4 H4A 109.5
C3 C4 H4B 109.5
H4A C4 H4B 109.5
C3 C4 H4C 109.5
H4A C4 H4C 109.5
H4B C4 H4C 109.5
C10 C5 C6 119.1(4)
C10 C5 C3 120.1(4)
C6 C5 C3 120.7(3)
C5 C6 C7 119.9(4)
C5 C6 H6 120.1
C7 C6 H6 120.1
C8 C7 C6 119.7(5)
C8 C7 H7 120.2
C6 C7 H7 120.2
C9 C8 C7 120.4(4)
C9 C8 H8 119.8
C7 C8 H8 119.8
C8 C9 C10 120.3(4)
C8 C9 H9 119.9
C10 C9 H9 119.9
C9 C10 C5 120.6(4)
C9 C10 H10 119.7
C5 C10 H10 119.7
O2 C11 N1 123.2(4)
O2 C11 C12 120.3(4)
N1 C11 C12 116.5(4)
C13 C12 C17 116.9(5)
C13 C12 C11 124.7(4)
C17 C12 C11 118.3(5)
C12 C13 C14 121.1(6)
C12 C13 H13 119.5
C14 C13 H13 119.5
C15 C14 C13 121.3(6)
C15 C14 H14 119.4
C13 C14 H14 119.4
C14 C15 C16 118.6(5)
C14 C15 H15 120.7
C16 C15 H15 120.7
C15 C16 C17 120.1(6)
C15 C16 H16 120.0
C17 C16 H16 120.0
C12 C17 C16 121.9(6)
C12 C17 H17 119.0
C16 C17 H17 119.0
C19 C18 C1 114.4(3)
C19 C18 H18A 108.7
C1 C18 H18A 108.7
C19 C18 H18B 108.7
C1 C18 H18B 108.7
H18A C18 H18B 107.6
C20 C19 C24 118.7(4)
C20 C19 C18 121.2(4)
C24 C19 C18 120.1(4)
C19 C20 C21 120.9(5)
C19 C20 H20 119.6
C21 C20 H20 119.6
C22 C21 C20 119.7(5)
C22 C21 H21 120.2
C20 C21 H21 120.2
C23 C22 C21 120.1(5)
C23 C22 H22 119.9
C21 C22 H22 119.9
C24 C23 C22 120.3(5)
C24 C23 H23 119.9
C22 C23 H23 119.9
C23 C24 C19 120.3(5)
C23 C24 H24 119.9
C19 C24 H24 119.9
C26 C25 C1 125.9(3)
C26 C25 H25 117.1
C1 C25 H25 117.1
C25 C26 C27 123.0(4)
C25 C26 H26 118.5
C27 C26 H26 118.5
O3 C27 O4 123.0(4)
O3 C27 C26 122.5(4)
O4 C27 C26 114.5(3)
O4 C28 H28A 109.5
O4 C28 H28B 109.5
H28A C28 H28B 109.5
O4 C28 H28C 109.5
H28A C28 H28C 109.5
H28B C28 H28C 109.5
N3 C29 C53 112.5(3)
N3 C29 C46 112.7(3)
C53 C29 C46 109.4(3)
N3 C29 C30 103.8(3)
C53 C29 C30 108.4(3)
C46 C29 C30 109.9(3)
O5 C30 N4 124.1(4)
O5 C30 C29 119.4(3)
N4 C30 C29 116.5(3)
N4 C31 C33 110.5(3)
N4 C31 C32 110.2(3)
C33 C31 C32 114.4(4)
N4 C31 H31 107.2
C33 C31 H31 107.2
C32 C31 H31 107.2
C31 C32 H32A 109.5
C31 C32 H32B 109.5
H32A C32 H32B 109.5
C31 C32 H32C 109.5
H32A C32 H32C 109.5
H32B C32 H32C 109.5
C34 C33 C38 116.1(5)
C34 C33 C31 120.7(4)
C38 C33 C31 123.1(4)
C33 C34 C35 120.4(5)
C33 C34 H34 119.8
C35 C34 H34 119.8
C36 C35 C34 122.5(5)
C36 C35 H35 118.8
C34 C35 H35 118.8
C35 C36 C37 118.0(5)
C35 C36 H36 121.0
C37 C36 H36 121.0
C36 C37 C38 121.2(5)
C36 C37 H37 119.4
C38 C37 H37 119.4
C33 C38 C37 121.6(5)
C33 C38 H38 119.2
C37 C38 H38 119.2
O6 C39 N3 124.4(4)
O6 C39 C40 120.4(4)
N3 C39 C40 115.2(3)
C45 C40 C41 118.9(5)
C45 C40 C39 121.2(5)
C41 C40 C39 119.5(4)
C42 C41 C40 118.3(5)
C42 C41 H41 120.9
C40 C41 H41 120.9
C43 C42 C41 118.8(6)
C43 C42 H42 120.6
C41 C42 H42 120.6
C44 C43 C42 123.6(6)
C44 C43 H43 118.2
C42 C43 H43 118.2
C43 C44 C45 117.9(6)
C43 C44 H44 121.0
C45 C44 H44 121.0
C40 C45 C44 122.2(6)
C40 C45 H45 118.9
C44 C45 H45 118.9
C47 C46 C29 115.6(3)
C47 C46 H46A 108.4
C29 C46 H46A 108.4
C47 C46 H46B 108.4
C29 C46 H46B 108.4
H46A C46 H46B 107.4
C52 C47 C48 118.8(4)
C52 C47 C46 121.7(4)
C48 C47 C46 119.5(4)
C49 C48 C47 120.8(5)
C49 C48 H48 119.6
C47 C48 H48 119.6
C50 C49 C48 119.4(6)
C50 C49 H49 120.3
C48 C49 H49 120.3
C51 C50 C49 120.6(5)
C51 C50 H50 119.7
C49 C50 H50 119.7
C50 C51 C52 120.0(5)
C50 C51 H51 120.0
C52 C51 H51 120.0
C47 C52 C51 120.4(5)
C47 C52 H52 119.8
C51 C52 H52 119.8
C54 C53 C29 126.6(4)
C54 C53 H53 116.7
C29 C53 H53 116.7
C53 C54 C55 121.3(4)
C53 C54 H54 119.4
C55 C54 H54 119.4
O7 C55 O8 124.0(4)
O7 C55 C54 125.6(4)
O8 C55 C54 110.3(4)
O8 C56 H56A 109.5
O8 C56 H56B 109.5
H56A C56 H56B 109.5
O8 C56 H56C 109.5
H56A C56 H56C 109.5
H56B C56 H56C 109.5
C11 N1 C1 125.5(4)
C11 N1 H59 120(3)
C1 N1 H59 114(3)
C2 N2 C3 122.1(3)
C2 N2 H60 119(3)
C3 N2 H60 117(3)
C39 N3 C29 125.8(3)
C39 N3 H57 122(2)
C29 N3 H57 112(2)
C30 N4 C31 120.9(3)
C30 N4 H58 120(3)
C31 N4 H58 119(3)
C27 O3 H58 162.5(11)
C27 O4 C28 116.0(3)
C55 O8 C56 115.9(4)

loop_
_geom_bond_atom_site_label_1
_geom_bond_atom_site_label_2
_geom_bond_distance
C1 N1 1.458(4)
C1 C25 1.511(5)
C1 C2 1.536(5)
C1 C18 1.550(5)
C2 O1 1.218(4)
C2 N2 1.338(4)
C3 N2 1.476(5)
C3 C4 1.503(5)
C3 C5 1.510(6)
C3 H3 1.0000
C4 H4A 0.9800
C4 H4B 0.9800
C4 H4C 0.9800
C5 C10 1.381(5)
C5 C6 1.382(5)
C6 C7 1.388(6)
C6 H6 0.9500
C7 C8 1.380(7)
C7 H7 0.9500
C8 C9 1.354(7)
C8 H8 0.9500
C9 C10 1.373(7)
C9 H9 0.9500
C10 H10 0.9500
C11 O2 1.223(5)
C11 N1 1.337(5)
C11 C12 1.510(6)
C12 C13 1.292(7)
C12 C17 1.348(7)
C13 C14 1.411(8)
C13 H13 0.9500
C14 C15 1.308(9)
C14 H14 0.9500
C15 C16 1.310(9)
C15 H15 0.9500
C16 C17 1.388(8)
C16 H16 0.9500
C17 H17 0.9500
C18 C19 1.502(6)
C18 H18A 0.9900
C18 H18B 0.9900
C19 C20 1.375(6)
C19 C24 1.393(6)
C20 C21 1.378(6)
C20 H20 0.9500
C21 C22 1.374(8)
C21 H21 0.9500
C22 C23 1.372(8)
C22 H22 0.9500
C23 C24 1.370(7)
C23 H23 0.9500
C24 H24 0.9500
C25 C26 1.307(5)
C25 H25 0.9500
C26 C27 1.468(6)
C26 H26 0.9500
C27 O3 1.212(5)
C27 O4 1.323(5)
C28 O4 1.437(5)
C28 H28A 0.9800
C28 H28B 0.9800
C28 H28C 0.9800
C29 N3 1.444(5)
C29 C53 1.511(5)
C29 C46 1.551(5)
C29 C30 1.588(5)
C30 O5 1.218(5)
C30 N4 1.322(5)
C31 N4 1.473(5)
C31 C33 1.498(6)
C31 C32 1.508(7)
C31 H31 1.0000
C32 H32A 0.9800
C32 H32B 0.9800
C32 H32C 0.9800
C33 C34 1.351(6)
C33 C38 1.366(7)
C34 C35 1.395(8)
C34 H34 0.9500
C35 C36 1.312(8)
C35 H35 0.9500
C36 C37 1.324(8)
C36 H36 0.9500
C37 C38 1.383(8)
C37 H37 0.9500
C38 H38 0.9500
C39 O6 1.221(4)
C39 N3 1.337(5)
C39 C40 1.501(6)
C40 C45 1.306(7)
C40 C41 1.414(7)
C41 C42 1.393(8)
C41 H41 0.9500
C42 C43 1.354(9)
C42 H42 0.9500
C43 C44 1.287(9)
C43 H43 0.9500
C44 C45 1.416(8)
C44 H44 0.9500
C45 H45 0.9500
C46 C47 1.505(5)
C46 H46A 0.9900
C46 H46B 0.9900
C47 C52 1.378(6)
C47 C48 1.387(6)
C48 C49 1.383(6)
C48 H48 0.9500
C49 C50 1.374(9)
C49 H49 0.9500
C50 C51 1.363(9)
C50 H50 0.9500
C51 C52 1.390(7)
C51 H51 0.9500
C52 H52 0.9500
C53 C54 1.307(5)
C53 H53 0.9500
C54 C55 1.484(6)
C54 H54 0.9500
C55 O7 1.188(5)
C55 O8 1.330(5)
C56 O8 1.442(6)
C56 H56A 0.9800
C56 H56B 0.9800
C56 H56C 0.9800
N1 H59 0.83(4)
N2 H60 0.74(4)
N3 H57 0.81(3)
N4 H58 0.77(4)
O3 H58 2.22(5)
